data_4077947
loop_
_publ_author_name
'Oertel, Anna Magdalena'
'Ritleng, Vincent'
'Chetcuti, Michael J.'

_publ_section_title
;
 Synthesis and Catalytic Activity in Suzuki Coupling of Nickel Complexes
 Bearingn-Butyl- and Triethoxysilylpropyl-Substituted NHC Ligands: Toward
 the Heterogenization of Molecular Catalysts
;
_journal_issue 7
_journal_name_full Organometallics
_journal_page_first 2829
_journal_paper_doi 10.1021/om201101g
_journal_volume 31
_journal_year 2012
_chemical_formula_moiety 'C26 H37 I N2 Ni'
_chemical_formula_sum 'C26 H37 I N2 Ni'
_chemical_formula_weight 563.19
_chemical_name_systematic
;
 ?
;
_space_group_IT_number 14
_symmetry_cell_setting monoclinic
_symmetry_space_group_name_Hall '-P 2ybc'
_symmetry_space_group_name_H-M 'P 1 21/c 1'
_atom_sites_solution_hydrogens geom
_atom_sites_solution_primary direct
_atom_sites_solution_secondary difmap
_audit_creation_method SHELXL-97
_audit_update_record
;
2011-11-07 # Formatted by publCIF
;
_cell_angle_alpha 90.00
_cell_angle_beta 105.607(2)
_cell_angle_gamma 90.00
_cell_formula_units_Z 4
_cell_length_a 12.7615(3)
_cell_length_b 13.5249(5)
_cell_length_c 15.9132(6)
_cell_measurement_reflns_used 8226
_cell_measurement_temperature 173(2)
_cell_measurement_theta_max 27.485
_cell_measurement_theta_min 0.998
_cell_volume 2645.32(16)
_computing_cell_refinement 'Denzo (Nonius B.V., 1998)'
_computing_data_collection 'Collect (Nonius B.V., 1998)'
_computing_data_reduction 'Denzo (Nonius B.V., 1998)'
_computing_molecular_graphics 'PLATON 98 (Spek, 1998)'
_computing_publication_material 'SHELXL-97 (Sheldrick, 1997)'
_computing_structure_refinement 'SHELXL-97 (Sheldrick, 1997)'
_computing_structure_solution 'SHELXS-97 (Sheldrick, 1997)'
_diffrn_ambient_temperature 173(2)
_diffrn_measured_fraction_theta_full 0.998
_diffrn_measured_fraction_theta_max 0.998
_diffrn_measurement_device_type KappaCCD
_diffrn_measurement_method 'phi and omega scans'
_diffrn_radiation_monochromator graphite
_diffrn_radiation_source 'fine-focus sealed tube'
_diffrn_radiation_type MoK\a
_diffrn_radiation_wavelength 0.71073
_diffrn_reflns_av_R_equivalents 0.0553
_diffrn_reflns_av_sigmaI/netI 0.0579
_diffrn_reflns_limit_h_max 15
_diffrn_reflns_limit_h_min -16
_diffrn_reflns_limit_k_max 17
_diffrn_reflns_limit_k_min -16
_diffrn_reflns_limit_l_max 14
_diffrn_reflns_limit_l_min -20
_diffrn_reflns_number 15282
_diffrn_reflns_theta_full 27.48
_diffrn_reflns_theta_max 27.48
_diffrn_reflns_theta_min 1.66
_exptl_absorpt_coefficient_mu 1.915
_exptl_absorpt_correction_T_max 0.82274
_exptl_absorpt_correction_T_min 0.59477
_exptl_absorpt_correction_type multi-scan
_exptl_absorpt_process_details 'MULscanABS in PLATON (Spek, 2003)'
_exptl_crystal_colour red
_exptl_crystal_density_diffrn 1.414
_exptl_crystal_density_method 'not measured'
_exptl_crystal_description prism
_exptl_crystal_F_000 1152
_exptl_crystal_size_max 0.25
_exptl_crystal_size_mid 0.25
_exptl_crystal_size_min 0.23
_refine_diff_density_max 1.112
_refine_diff_density_min -1.088
_refine_diff_density_rms 0.203
_refine_ls_extinction_method none
_refine_ls_goodness_of_fit_ref 1.088
_refine_ls_hydrogen_treatment constr
_refine_ls_matrix_type full
_refine_ls_number_parameters 280
_refine_ls_number_reflns 6058
_refine_ls_number_restraints 0
_refine_ls_restrained_S_all 1.088
_refine_ls_R_factor_all 0.0646
_refine_ls_R_factor_gt 0.0389
_refine_ls_shift/su_max 0.002
_refine_ls_shift/su_mean 0.000
_refine_ls_structure_factor_coef Fsqd
_refine_ls_weighting_details 'calc w=1/[\s^2^(Fo^2^)+(0.0623P)^2^+0.0000P] where P=(Fo^2^+2Fc^2^)/3'
_refine_ls_weighting_scheme calc
_refine_ls_wR_factor_gt 0.0931
_refine_ls_wR_factor_ref 0.1197
_reflns_number_gt 4489
_reflns_number_total 6058
_reflns_threshold_expression I>2sigma(I)
_cod_data_source_file om201101g_si_001.cif
_cod_data_source_block chet19
_cod_depositor_comments
;
The following automatic conversions were performed:

'_symmetry_cell_setting' value 'Monoclinic' changed to 'monoclinic'
according to /home/saulius/struct/CIF-dictionaries/cif_core.dic
dictionary named 'cif_core.dic' version 2.4.1 from 2010-06-29.

Automatic conversion script
Id: cif_fix_values 1715 2011-07-08 13:25:40Z adriana 
;
_cod_original_cell_volume 2645.32(15)
_cod_original_sg_symbol_H-M 'P 21/c'
_cod_database_code 4077947

loop_
_symmetry_equiv_pos_as_xyz
'x, y, z'
'-x, y+1/2, -z+1/2'
'-x, -y, -z'
'x, -y-1/2, z-1/2'

loop_
_atom_site_label
_atom_site_type_symbol
_atom_site_fract_x
_atom_site_fract_y
_atom_site_fract_z
_atom_site_U_iso_or_equiv
_atom_site_adp_type
_atom_site_occupancy
_atom_site_symmetry_multiplicity
_atom_site_calc_flag
_atom_site_refinement_flags
C1 C 0.3586(3) 0.3647(3) 0.5897(2) 0.0263(7) Uani 1 1 d .
C2 C 0.3564(3) 0.2826(3) 0.4645(3) 0.0437(10) Uani 1 1 d .
H2 H 0.3314 0.2439 0.4132 0.052 Uiso 1 1 calc R
C3 C 0.4555(3) 0.3248(3) 0.4941(3) 0.0429(10) Uani 1 1 d .
H3 H 0.5137 0.3215 0.4676 0.052 Uiso 1 1 calc R
C4 C 0.1897(3) 0.2709(3) 0.5142(2) 0.0320(8) Uani 1 1 d .
C5 C 0.1751(3) 0.1704(3) 0.5260(2) 0.0360(9) Uani 1 1 d .
C6 C 0.0684(3) 0.1372(3) 0.5191(3) 0.0448(10) Uani 1 1 d .
H6 H 0.0568 0.0695 0.5297 0.054 Uiso 1 1 calc R
C7 C -0.0201(3) 0.2007(3) 0.4973(3) 0.0433(10) Uani 1 1 d .
C8 C -0.0026(3) 0.2977(3) 0.4782(3) 0.0413(10) Uani 1 1 d .
H8 H -0.0635 0.3405 0.4594 0.050 Uiso 1 1 calc R
C9 C 0.1018(3) 0.3353(3) 0.4856(2) 0.0357(9) Uani 1 1 d .
C10 C 0.2663(3) 0.0968(3) 0.5438(3) 0.0475(11) Uani 1 1 d .
H10A H 0.2546 0.0468 0.5849 0.071 Uiso 1 1 calc R
H10B H 0.3354 0.1308 0.5689 0.071 Uiso 1 1 calc R
H10C H 0.2685 0.0646 0.4891 0.071 Uiso 1 1 calc R
C11 C -0.1337(3) 0.1644(4) 0.4927(4) 0.0651(15) Uani 1 1 d .
H11A H -0.1718 0.2141 0.5183 0.098 Uiso 1 1 calc R
H11B H -0.1293 0.1023 0.5252 0.098 Uiso 1 1 calc R
H11C H -0.1737 0.1533 0.4316 0.098 Uiso 1 1 calc R
C12 C 0.1159(3) 0.4394(3) 0.4596(3) 0.0493(11) Uani 1 1 d .
H12A H 0.0455 0.4659 0.4262 0.074 Uiso 1 1 calc R
H12B H 0.1671 0.4410 0.4234 0.074 Uiso 1 1 calc R
H12C H 0.1444 0.4797 0.5119 0.074 Uiso 1 1 calc R
C13 C 0.5514(3) 0.4267(3) 0.6230(3) 0.0368(9) Uani 1 1 d .
H13A H 0.5334 0.4566 0.6742 0.044 Uiso 1 1 calc R
H13B H 0.5702 0.4809 0.5878 0.044 Uiso 1 1 calc R
C14 C 0.6486(3) 0.3591(3) 0.6541(3) 0.0437(10) Uani 1 1 d .
H14A H 0.6693 0.3322 0.6029 0.052 Uiso 1 1 calc R
H14B H 0.6284 0.3028 0.6862 0.052 Uiso 1 1 calc R
C15 C 0.7459(3) 0.4126(4) 0.7131(3) 0.0595(14) Uani 1 1 d .
H15A H 0.7263 0.4372 0.7655 0.071 Uiso 1 1 calc R
H15B H 0.7645 0.4704 0.6818 0.071 Uiso 1 1 calc R
C16 C 0.8449(4) 0.3451(5) 0.7413(4) 0.092(2) Uani 1 1 d .
H16A H 0.8250 0.2850 0.7679 0.137 Uiso 1 1 calc R
H16B H 0.9033 0.3796 0.7839 0.137 Uiso 1 1 calc R
H16C H 0.8700 0.3272 0.6903 0.137 Uiso 1 1 calc R
C17 C 0.3462(3) 0.3068(3) 0.7691(2) 0.0289(8) Uani 1 1 d .
C18 C 0.4170(3) 0.3830(3) 0.8165(2) 0.0305(8) Uani 1 1 d .
C19 C 0.3517(3) 0.4636(3) 0.8228(2) 0.0346(9) Uani 1 1 d .
C20 C 0.2380(3) 0.4367(3) 0.7860(2) 0.0346(8) Uani 1 1 d .
C21 C 0.2341(3) 0.3395(3) 0.7570(2) 0.0316(8) Uani 1 1 d .
C22 C 0.3808(3) 0.2053(3) 0.7516(3) 0.0405(10) Uani 1 1 d .
H22A H 0.4454 0.2095 0.7296 0.061 Uiso 1 1 calc R
H22B H 0.3217 0.1730 0.7079 0.061 Uiso 1 1 calc R
H22C H 0.3980 0.1667 0.8057 0.061 Uiso 1 1 calc R
C23 C 0.5386(3) 0.3746(3) 0.8537(3) 0.0428(10) Uani 1 1 d .
H23A H 0.5730 0.4375 0.8459 0.064 Uiso 1 1 calc R
H23B H 0.5666 0.3219 0.8235 0.064 Uiso 1 1 calc R
H23C H 0.5551 0.3591 0.9161 0.064 Uiso 1 1 calc R
C24 C 0.3897(4) 0.5604(3) 0.8673(3) 0.0494(11) Uani 1 1 d .
H24A H 0.3913 0.5557 0.9291 0.074 Uiso 1 1 calc R
H24B H 0.3396 0.6131 0.8395 0.074 Uiso 1 1 calc R
H24C H 0.4629 0.5752 0.8622 0.074 Uiso 1 1 calc R
C25 C 0.1421(4) 0.5021(4) 0.7842(3) 0.0553(12) Uani 1 1 d .
H25A H 0.0807 0.4832 0.7351 0.083 Uiso 1 1 calc R
H25B H 0.1616 0.5712 0.7775 0.083 Uiso 1 1 calc R
H25C H 0.1215 0.4946 0.8389 0.083 Uiso 1 1 calc R
C26 C 0.1337(3) 0.2768(4) 0.7235(3) 0.0485(11) Uani 1 1 d .
H26A H 0.1089 0.2524 0.7729 0.073 Uiso 1 1 calc R
H26B H 0.1509 0.2207 0.6907 0.073 Uiso 1 1 calc R
H26C H 0.0762 0.3167 0.6853 0.073 Uiso 1 1 calc R
N1 N 0.2982(2) 0.3070(2) 0.52365(19) 0.0321(7) Uani 1 1 d .
N2 N 0.4559(2) 0.3732(2) 0.57016(19) 0.0301(7) Uani 1 1 d .
Ni1 Ni 0.32538(3) 0.42508(3) 0.68662(3) 0.02503(13) Uani 1 1 d .
I1 I 0.31381(2) 0.599373(18) 0.629111(17) 0.03699(11) Uani 1 1 d .

loop_
_atom_site_aniso_label
_atom_site_aniso_U_11
_atom_site_aniso_U_22
_atom_site_aniso_U_33
_atom_site_aniso_U_23
_atom_site_aniso_U_13
_atom_site_aniso_U_12
C1 0.0268(18) 0.0227(17) 0.0302(19) 0.0035(15) 0.0089(14) 0.0009(15)
C2 0.055(3) 0.053(3) 0.028(2) -0.0082(19) 0.0186(18) -0.001(2)
C3 0.044(2) 0.053(3) 0.038(2) 0.000(2) 0.0234(19) 0.005(2)
C4 0.033(2) 0.032(2) 0.0274(19) -0.0054(16) 0.0029(15) -0.0032(16)
C5 0.039(2) 0.029(2) 0.034(2) -0.0062(16) 0.0001(16) 0.0021(17)
C6 0.039(2) 0.025(2) 0.061(3) -0.001(2) -0.0028(19) -0.0028(18)
C7 0.037(2) 0.036(2) 0.050(3) -0.0030(19) -0.0006(18) -0.0053(18)
C8 0.031(2) 0.032(2) 0.051(3) 0.0034(18) -0.0062(18) 0.0007(17)
C9 0.039(2) 0.031(2) 0.032(2) -0.0005(16) 0.0005(16) -0.0003(17)
C10 0.044(2) 0.034(2) 0.059(3) -0.0110(19) 0.003(2) 0.0035(18)
C11 0.041(2) 0.043(3) 0.100(4) 0.008(3) -0.001(3) -0.008(2)
C12 0.042(2) 0.040(2) 0.059(3) 0.015(2) 0.003(2) -0.001(2)
C13 0.032(2) 0.036(2) 0.045(2) 0.0052(18) 0.0139(17) -0.0038(17)
C14 0.035(2) 0.049(3) 0.049(3) 0.001(2) 0.0147(18) 0.002(2)
C15 0.032(2) 0.079(4) 0.069(3) 0.013(3) 0.016(2) -0.004(2)
C16 0.037(3) 0.136(6) 0.091(5) -0.004(4) -0.001(3) 0.012(3)
C17 0.039(2) 0.0270(19) 0.0217(18) 0.0016(14) 0.0109(15) -0.0044(16)
C18 0.039(2) 0.032(2) 0.0201(18) -0.0002(15) 0.0069(15) -0.0050(16)
C19 0.049(2) 0.034(2) 0.0230(18) -0.0058(16) 0.0122(16) -0.0075(18)
C20 0.037(2) 0.041(2) 0.030(2) -0.0020(17) 0.0168(16) 0.0023(18)
C21 0.0321(19) 0.038(2) 0.028(2) 0.0008(16) 0.0141(15) -0.0091(17)
C22 0.055(3) 0.032(2) 0.033(2) -0.0009(17) 0.0106(19) 0.0011(19)
C23 0.041(2) 0.051(3) 0.032(2) -0.0002(19) 0.0024(17) -0.002(2)
C24 0.068(3) 0.041(2) 0.040(2) -0.017(2) 0.016(2) -0.014(2)
C25 0.052(3) 0.067(3) 0.053(3) -0.010(2) 0.025(2) 0.011(2)
C26 0.044(2) 0.060(3) 0.044(2) -0.004(2) 0.0154(19) -0.019(2)
N1 0.0342(16) 0.0370(18) 0.0252(16) -0.0070(13) 0.0082(13) -0.0012(14)
N2 0.0286(15) 0.0338(16) 0.0299(17) -0.0007(14) 0.0113(13) 0.0006(13)
Ni1 0.0285(2) 0.0235(2) 0.0239(2) -0.00052(18) 0.00846(18) -0.00075(18)
I1 0.03737(17) 0.02656(16) 0.04685(19) 0.00634(10) 0.01104(12) 0.00172(10)

loop_
_atom_type_symbol
_atom_type_description
_atom_type_scat_dispersion_real
_atom_type_scat_dispersion_imag
_atom_type_scat_source
C C 0.0033 0.0016 'International Tables Vol C Tables 4.2.6.8 and 6.1.1.4'
H H 0.0000 0.0000 'International Tables Vol C Tables 4.2.6.8 and 6.1.1.4'
N N 0.0061 0.0033 'International Tables Vol C Tables 4.2.6.8 and 6.1.1.4'
Ni Ni 0.3393 1.1124 'International Tables Vol C Tables 4.2.6.8 and 6.1.1.4'
I I -0.4742 1.8119 'International Tables Vol C Tables 4.2.6.8 and 6.1.1.4'

loop_
_geom_angle_atom_site_label_1
_geom_angle_atom_site_label_2
_geom_angle_atom_site_label_3
_geom_angle
N2 C1 N1 103.4(3)
N2 C1 Ni1 124.5(3)
N1 C1 Ni1 132.1(2)
C3 C2 N1 106.5(3)
C3 C2 H2 126.7
N1 C2 H2 126.7
C2 C3 N2 106.8(3)
C2 C3 H3 126.6
N2 C3 H3 126.6
C5 C4 C9 121.8(3)
C5 C4 N1 118.6(3)
C9 C4 N1 119.3(3)
C4 C5 C6 117.5(3)
C4 C5 C10 123.2(4)
C6 C5 C10 119.2(4)
C7 C6 C5 121.8(4)
C7 C6 H6 119.1
C5 C6 H6 119.1
C8 C7 C6 118.4(4)
C8 C7 C11 120.4(4)
C6 C7 C11 121.1(4)
C7 C8 C9 122.2(4)
C7 C8 H8 118.9
C9 C8 H8 118.9
C4 C9 C8 117.7(4)
C4 C9 C12 122.1(3)
C8 C9 C12 120.2(3)
C5 C10 H10A 109.5
C5 C10 H10B 109.5
H10A C10 H10B 109.5
C5 C10 H10C 109.5
H10A C10 H10C 109.5
H10B C10 H10C 109.5
C7 C11 H11A 109.5
C7 C11 H11B 109.5
H11A C11 H11B 109.5
C7 C11 H11C 109.5
H11A C11 H11C 109.5
H11B C11 H11C 109.5
C9 C12 H12A 109.5
C9 C12 H12B 109.5
H12A C12 H12B 109.5
C9 C12 H12C 109.5
H12A C12 H12C 109.5
H12B C12 H12C 109.5
N2 C13 C14 111.7(3)
N2 C13 H13A 109.3
C14 C13 H13A 109.3
N2 C13 H13B 109.3
C14 C13 H13B 109.3
H13A C13 H13B 107.9
C13 C14 C15 112.0(4)
C13 C14 H14A 109.2
C15 C14 H14A 109.2
C13 C14 H14B 109.2
C15 C14 H14B 109.2
H14A C14 H14B 107.9
C14 C15 C16 111.7(4)
C14 C15 H15A 109.3
C16 C15 H15A 109.3
C14 C15 H15B 109.3
C16 C15 H15B 109.3
H15A C15 H15B 107.9
C15 C16 H16A 109.5
C15 C16 H16B 109.5
H16A C16 H16B 109.5
C15 C16 H16C 109.5
H16A C16 H16C 109.5
H16B C16 H16C 109.5
C18 C17 C21 107.9(3)
C18 C17 C22 125.4(3)
C21 C17 C22 125.6(3)
C18 C17 Ni1 74.4(2)
C21 C17 Ni1 74.0(2)
C22 C17 Ni1 126.5(3)
C19 C18 C17 107.1(3)
C19 C18 C23 127.0(3)
C17 C18 C23 125.9(3)
C19 C18 Ni1 71.5(2)
C17 C18 Ni1 65.57(19)
C23 C18 Ni1 129.1(3)
C18 C19 C20 109.0(3)
C18 C19 C24 126.3(4)
C20 C19 C24 124.5(4)
C18 C19 Ni1 70.9(2)
C20 C19 Ni1 70.64(19)
C24 C19 Ni1 128.6(3)
C21 C20 C19 108.2(3)
C21 C20 C25 126.4(4)
C19 C20 C25 125.3(4)
C21 C20 Ni1 70.66(19)
C19 C20 Ni1 70.11(19)
C25 C20 Ni1 127.1(3)
C20 C21 C17 107.2(3)
C20 C21 C26 126.8(4)
C17 C21 C26 125.9(4)
C20 C21 Ni1 71.9(2)
C17 C21 Ni1 65.43(18)
C26 C21 Ni1 130.1(3)
C17 C22 H22A 109.5
C17 C22 H22B 109.5
H22A C22 H22B 109.5
C17 C22 H22C 109.5
H22A C22 H22C 109.5
H22B C22 H22C 109.5
C18 C23 H23A 109.5
C18 C23 H23B 109.5
H23A C23 H23B 109.5
C18 C23 H23C 109.5
H23A C23 H23C 109.5
H23B C23 H23C 109.5
C19 C24 H24A 109.5
C19 C24 H24B 109.5
H24A C24 H24B 109.5
C19 C24 H24C 109.5
H24A C24 H24C 109.5
H24B C24 H24C 109.5
C20 C25 H25A 109.5
C20 C25 H25B 109.5
H25A C25 H25B 109.5
C20 C25 H25C 109.5
H25A C25 H25C 109.5
H25B C25 H25C 109.5
C21 C26 H26A 109.5
C21 C26 H26B 109.5
H26A C26 H26B 109.5
C21 C26 H26C 109.5
H26A C26 H26C 109.5
H26B C26 H26C 109.5
C1 N1 C2 111.4(3)
C1 N1 C4 127.0(3)
C2 N1 C4 121.6(3)
C1 N2 C3 111.9(3)
C1 N2 C13 125.2(3)
C3 N2 C13 122.9(3)
C1 Ni1 C17 99.64(14)
C1 Ni1 C21 117.52(15)
C17 Ni1 C21 40.56(14)
C1 Ni1 C18 118.96(14)
C17 Ni1 C18 40.04(13)
C21 Ni1 C18 65.86(14)
C1 Ni1 C19 155.74(15)
C17 Ni1 C19 65.56(14)
C21 Ni1 C19 64.51(14)
C18 Ni1 C19 37.57(14)
C1 Ni1 C20 153.69(15)
C17 Ni1 C20 65.87(14)
C21 Ni1 C20 37.45(14)
C18 Ni1 C20 64.80(14)
C19 Ni1 C20 39.25(14)
C1 Ni1 I1 96.43(11)
C17 Ni1 I1 162.18(10)
C21 Ni1 I1 134.74(10)
C18 Ni1 I1 123.93(10)
C19 Ni1 I1 96.70(10)
C20 Ni1 I1 101.87(11)

loop_
_geom_bond_atom_site_label_1
_geom_bond_atom_site_label_2
_geom_bond_distance
C1 N2 1.364(4)
C1 N1 1.368(4)
C1 Ni1 1.891(3)
C2 C3 1.351(6)
C2 N1 1.386(5)
C2 H2 0.9500
C3 N2 1.374(5)
C3 H3 0.9500
C4 C5 1.392(5)
C4 C9 1.397(5)
C4 N1 1.437(5)
C5 C6 1.410(5)
C5 C10 1.499(5)
C6 C7 1.385(6)
C6 H6 0.9500
C7 C8 1.379(6)
C7 C11 1.514(6)
C8 C9 1.401(5)
C8 H8 0.9500
C9 C12 1.493(5)
C10 H10A 0.9800
C10 H10B 0.9800
C10 H10C 0.9800
C11 H11A 0.9800
C11 H11B 0.9800
C11 H11C 0.9800
C12 H12A 0.9800
C12 H12B 0.9800
C12 H12C 0.9800
C13 N2 1.472(5)
C13 C14 1.513(5)
C13 H13A 0.9900
C13 H13B 0.9900
C14 C15 1.523(6)
C14 H14A 0.9900
C14 H14B 0.9900
C15 C16 1.525(7)
C15 H15A 0.9900
C15 H15B 0.9900
C16 H16A 0.9800
C16 H16B 0.9800
C16 H16C 0.9800
C17 C18 1.442(5)
C17 C21 1.459(5)
C17 C22 1.491(5)
C17 Ni1 2.041(3)
C18 C19 1.393(5)
C18 C23 1.509(5)
C18 Ni1 2.159(4)
C19 C20 1.457(5)
C19 C24 1.505(5)
C19 Ni1 2.166(3)
C20 C21 1.390(5)
C20 C25 1.504(6)
C20 Ni1 2.173(3)
C21 C26 1.508(5)
C21 Ni1 2.157(3)
C22 H22A 0.9800
C22 H22B 0.9800
C22 H22C 0.9800
C23 H23A 0.9800
C23 H23B 0.9800
C23 H23C 0.9800
C24 H24A 0.9800
C24 H24B 0.9800
C24 H24C 0.9800
C25 H25A 0.9800
C25 H25B 0.9800
C25 H25C 0.9800
C26 H26A 0.9800
C26 H26B 0.9800
C26 H26C 0.9800
Ni1 I1 2.5187(5)

loop_
_geom_torsion_atom_site_label_1
_geom_torsion_atom_site_label_2
_geom_torsion_atom_site_label_3
_geom_torsion_atom_site_label_4
_geom_torsion
N1 C2 C3 N2 0.2(5)
C9 C4 C5 C6 -8.0(6)
N1 C4 C5 C6 178.0(3)
C9 C4 C5 C10 170.8(4)
N1 C4 C5 C10 -3.2(6)
C4 C5 C6 C7 3.0(6)
C10 C5 C6 C7 -175.8(4)
C5 C6 C7 C8 2.9(7)
C5 C6 C7 C11 -178.2(4)
C6 C7 C8 C9 -4.2(7)
C11 C7 C8 C9 176.9(4)
C5 C4 C9 C8 6.8(6)
N1 C4 C9 C8 -179.3(3)
C5 C4 C9 C12 -170.3(4)
N1 C4 C9 C12 3.6(6)
C7 C8 C9 C4 -0.5(6)
C7 C8 C9 C12 176.6(4)
N2 C13 C14 C15 -176.7(3)
C13 C14 C15 C16 -177.8(4)
C21 C17 C18 C19 -7.3(4)
C22 C17 C18 C19 -176.3(3)
Ni1 C17 C18 C19 59.7(3)
C21 C17 C18 C23 171.2(3)
C22 C17 C18 C23 2.2(6)
Ni1 C17 C18 C23 -121.8(4)
C21 C17 C18 Ni1 -67.0(2)
C22 C17 C18 Ni1 124.0(4)
C17 C18 C19 C20 4.6(4)
C23 C18 C19 C20 -173.8(3)
Ni1 C18 C19 C20 60.7(2)
C17 C18 C19 C24 179.6(4)
C23 C18 C19 C24 1.2(6)
Ni1 C18 C19 C24 -124.4(4)
C17 C18 C19 Ni1 -56.0(2)
C23 C18 C19 Ni1 125.5(4)
C18 C19 C20 C21 -0.2(4)
C24 C19 C20 C21 -175.3(4)
Ni1 C19 C20 C21 60.7(2)
C18 C19 C20 C25 177.2(4)
C24 C19 C20 C25 2.1(6)
Ni1 C19 C20 C25 -122.0(4)
C18 C19 C20 Ni1 -60.8(3)
C24 C19 C20 Ni1 124.1(4)
C19 C20 C21 C17 -4.3(4)
C25 C20 C21 C17 178.3(4)
Ni1 C20 C21 C17 56.0(2)
C19 C20 C21 C26 172.7(4)
C25 C20 C21 C26 -4.7(6)
Ni1 C20 C21 C26 -127.0(4)
C19 C20 C21 Ni1 -60.3(2)
C25 C20 C21 Ni1 122.3(4)
C18 C17 C21 C20 7.2(4)
C22 C17 C21 C20 176.2(3)
Ni1 C17 C21 C20 -60.0(3)
C18 C17 C21 C26 -169.8(3)
C22 C17 C21 C26 -0.8(6)
Ni1 C17 C21 C26 122.9(4)
C18 C17 C21 Ni1 67.2(2)
C22 C17 C21 Ni1 -123.8(4)
N2 C1 N1 C2 -1.2(4)
Ni1 C1 N1 C2 177.6(3)
N2 C1 N1 C4 176.9(3)
Ni1 C1 N1 C4 -4.4(6)
C3 C2 N1 C1 0.6(5)
C3 C2 N1 C4 -177.5(4)
C5 C4 N1 C1 -109.5(4)
C9 C4 N1 C1 76.4(5)
C5 C4 N1 C2 68.4(5)
C9 C4 N1 C2 -105.7(4)
N1 C1 N2 C3 1.3(4)
Ni1 C1 N2 C3 -177.6(3)
N1 C1 N2 C13 -178.4(3)
Ni1 C1 N2 C13 2.8(5)
C2 C3 N2 C1 -1.0(5)
C2 C3 N2 C13 178.7(4)
C14 C13 N2 C1 119.9(4)
C14 C13 N2 C3 -59.7(5)
N2 C1 Ni1 C17 -100.6(3)
N1 C1 Ni1 C17 80.9(4)
N2 C1 Ni1 C21 -139.3(3)
N1 C1 Ni1 C21 42.2(4)
N2 C1 Ni1 C18 -63.1(3)
N1 C1 Ni1 C18 118.4(3)
N2 C1 Ni1 C19 -50.7(5)
N1 C1 Ni1 C19 130.8(4)
N2 C1 Ni1 C20 -154.3(3)
N1 C1 Ni1 C20 27.2(6)
N2 C1 Ni1 I1 71.7(3)
N1 C1 Ni1 I1 -106.8(3)
C18 C17 Ni1 C1 124.1(2)
C21 C17 Ni1 C1 -121.5(2)
C22 C17 Ni1 C1 1.3(3)
C18 C17 Ni1 C21 -114.4(3)
C22 C17 Ni1 C21 122.8(4)
C21 C17 Ni1 C18 114.4(3)
C22 C17 Ni1 C18 -122.8(4)
C18 C17 Ni1 C19 -35.7(2)
C21 C17 Ni1 C19 78.7(2)
C22 C17 Ni1 C19 -158.5(4)
C18 C17 Ni1 C20 -78.9(2)
C21 C17 Ni1 C20 35.5(2)
C22 C17 Ni1 C20 158.3(4)
C18 C17 Ni1 I1 -30.0(4)
C21 C17 Ni1 I1 84.4(4)
C22 C17 Ni1 I1 -152.8(3)
C20 C21 Ni1 C1 -169.1(2)
C17 C21 Ni1 C1 71.4(2)
C26 C21 Ni1 C1 -45.8(4)
C20 C21 Ni1 C17 119.5(3)
C26 C21 Ni1 C17 -117.2(5)
C20 C21 Ni1 C18 79.5(2)
C17 C21 Ni1 C18 -40.0(2)
C26 C21 Ni1 C18 -157.2(4)
C20 C21 Ni1 C19 38.0(2)
C17 C21 Ni1 C19 -81.5(2)
C26 C21 Ni1 C19 161.3(4)
C17 C21 Ni1 C20 -119.5(3)
C26 C21 Ni1 C20 123.3(5)
C20 C21 Ni1 I1 -35.1(3)
C17 C21 Ni1 I1 -154.60(16)
C26 C21 Ni1 I1 88.2(4)
C19 C18 Ni1 C1 171.7(2)
C17 C18 Ni1 C1 -68.8(2)
C23 C18 Ni1 C1 48.5(4)
C19 C18 Ni1 C17 -119.5(3)
C23 C18 Ni1 C17 117.4(4)
C19 C18 Ni1 C21 -79.0(2)
C17 C18 Ni1 C21 40.5(2)
C23 C18 Ni1 C21 157.9(4)
C17 C18 Ni1 C19 119.5(3)
C23 C18 Ni1 C19 -123.1(4)
C19 C18 Ni1 C20 -37.6(2)
C17 C18 Ni1 C20 81.8(2)
C23 C18 Ni1 C20 -160.8(4)
C19 C18 Ni1 I1 49.9(2)
C17 C18 Ni1 I1 169.39(16)
C23 C18 Ni1 I1 -73.2(4)
C18 C19 Ni1 C1 -17.9(5)
C20 C19 Ni1 C1 -137.1(3)
C24 C19 Ni1 C1 103.7(5)
C18 C19 Ni1 C17 38.0(2)
C20 C19 Ni1 C17 -81.2(2)
C24 C19 Ni1 C17 159.6(4)
C18 C19 Ni1 C21 82.9(2)
C20 C19 Ni1 C21 -36.2(2)
C24 C19 Ni1 C21 -155.4(4)
C20 C19 Ni1 C18 -119.1(3)
C24 C19 Ni1 C18 121.7(5)
C18 C19 Ni1 C20 119.1(3)
C24 C19 Ni1 C20 -119.2(5)
C18 C19 Ni1 I1 -140.3(2)
C20 C19 Ni1 I1 100.6(2)
C24 C19 Ni1 I1 -18.6(4)
C21 C20 Ni1 C1 22.2(4)
C19 C20 Ni1 C1 140.9(3)
C25 C20 Ni1 C1 -99.4(5)
C21 C20 Ni1 C17 -38.3(2)
C19 C20 Ni1 C17 80.3(2)
C25 C20 Ni1 C17 -159.9(4)
C19 C20 Ni1 C21 118.7(3)
C25 C20 Ni1 C21 -121.6(5)
C21 C20 Ni1 C18 -82.6(2)
C19 C20 Ni1 C18 36.1(2)
C25 C20 Ni1 C18 155.8(4)
C21 C20 Ni1 C19 -118.7(3)
C25 C20 Ni1 C19 119.8(5)
C21 C20 Ni1 I1 155.30(19)
C19 C20 Ni1 I1 -86.0(2)
C25 C20 Ni1 I1 33.7(4)
